data_4120540
loop_
_publ_author_name
'Liu, Honglei'
'Wu, Yang'
'Zhao, Yan'
'Li, Zhen'
'Zhang, Lei'
'Yang, Wenjun'
'Jiang, Hui'
'Jing, Chengfeng'
'Yu, Hao'
'Wang, Bo'
'Xiao, Yumei'
'Guo, Hongchao'

_publ_section_title
;
 Metal-catalyzed [6 + 3] cycloaddition of tropone with azomethine ylides:
 a practical access to piperidine-fused bicyclic heterocycles.
;
_journal_issue 6
_journal_name_full 'Journal of the American Chemical Society'
_journal_page_first 2625
_journal_page_last 2629
_journal_paper_doi 10.1021/ja4122268
_journal_volume 136
_journal_year 2014
_chemical_absolute_configuration ad
_chemical_formula_moiety 'C18 H20 Br N O3'
_chemical_formula_sum 'C18 H20 Br N O3'
_chemical_formula_weight 378.26
_chemical_name_systematic
; 
 ? 
;
_space_group_IT_number 19
_symmetry_cell_setting orthorhombic
_symmetry_space_group_name_Hall 'P 2ac 2ab'
_symmetry_space_group_name_H-M 'P 21 21 21'
_atom_sites_solution_hydrogens geom
_atom_sites_solution_primary direct
_atom_sites_solution_secondary difmap
_audit_creation_method SHELXL-97
_cell_angle_alpha 90.00
_cell_angle_beta 90.00
_cell_angle_gamma 90.00
_cell_formula_units_Z 4
_cell_length_a 7.1757(17)
_cell_length_b 8.249(2)
_cell_length_c 28.018(7)
_cell_measurement_reflns_used 4159
_cell_measurement_temperature 173(2)
_cell_measurement_theta_max 27.45
_cell_measurement_theta_min 1.45
_cell_volume 1658.5(7)
_computing_cell_refinement 'CrystalClear (Rigaku Inc., 2007)'
_computing_data_collection 'CrystalClear (Rigaku Inc., 2007)'
_computing_data_reduction 'CrystalClear (Rigaku Inc., 2007)'
_computing_molecular_graphics 'Olex2 ver 1.1'
_computing_publication_material 'SHELX97 (Sheldrick, 2008)'
_computing_structure_refinement 'Olex2 ver 1.1'
_computing_structure_solution 'SHELXS-97 (Sheldrick, 2008)'
_diffrn_ambient_temperature 173(2)
_diffrn_measured_fraction_theta_full 0.998
_diffrn_measured_fraction_theta_max 0.998
_diffrn_measurement_device_type 'Saturn724+ CCD'
_diffrn_measurement_method '\w scans at fixed \c = 45\%'
_diffrn_radiation_monochromator graphite
_diffrn_radiation_source 'sealed tube'
_diffrn_radiation_type MoK\a
_diffrn_radiation_wavelength 0.71073
_diffrn_reflns_av_R_equivalents 0.0410
_diffrn_reflns_av_sigmaI/netI 0.0328
_diffrn_reflns_limit_h_max 4
_diffrn_reflns_limit_h_min -9
_diffrn_reflns_limit_k_max 10
_diffrn_reflns_limit_k_min -10
_diffrn_reflns_limit_l_max 36
_diffrn_reflns_limit_l_min -35
_diffrn_reflns_number 13266
_diffrn_reflns_theta_full 27.45
_diffrn_reflns_theta_max 27.45
_diffrn_reflns_theta_min 2.87
_exptl_absorpt_coefficient_mu 2.493
_exptl_absorpt_correction_T_max 1.0000
_exptl_absorpt_correction_T_min 0.5907
_exptl_absorpt_correction_type multi-scan
_exptl_absorpt_process_details 'CrystalClear (Rigaku Inc., 2007)'
_exptl_crystal_colour colorless
_exptl_crystal_density_diffrn 1.515
_exptl_crystal_density_method 'not measured'
_exptl_crystal_description block
_exptl_crystal_F_000 776
_exptl_crystal_size_max 0.32
_exptl_crystal_size_mid 0.23
_exptl_crystal_size_min 0.23
_refine_diff_density_max 0.546
_refine_diff_density_min -0.321
_refine_diff_density_rms 0.063
_refine_ls_abs_structure_details 'Flack H D (1983), Acta Cryst. A39, 876-881'
_refine_ls_abs_structure_Flack 0.006(9)
_refine_ls_extinction_method none
_refine_ls_goodness_of_fit_ref 1.082
_refine_ls_hydrogen_treatment constr
_refine_ls_matrix_type full
_refine_ls_number_parameters 210
_refine_ls_number_reflns 3645
_refine_ls_number_restraints 0
_refine_ls_restrained_S_all 1.082
_refine_ls_R_factor_all 0.0399
_refine_ls_R_factor_gt 0.0376
_refine_ls_shift/su_max 0.001
_refine_ls_shift/su_mean 0.000
_refine_ls_structure_factor_coef Fsqd
_refine_ls_weighting_details 'calc w=1/[\s^2^(Fo^2^)+(0.0313P)^2^+0.9526P] where P=(Fo^2^+2Fc^2^)/3'
_refine_ls_weighting_scheme calc
_refine_ls_wR_factor_gt 0.0811
_refine_ls_wR_factor_ref 0.0825
_reflns_number_gt 3497
_reflns_number_total 3645
_reflns_threshold_expression >2sigma(I)
_cod_data_source_file ja4122268_si_002.cif
_cod_data_source_block sa2927
_cod_original_sg_symbol_H-M P2(1)2(1)2(1)
_cod_database_code 4120540

loop_
_symmetry_equiv_pos_as_xyz
'x, y, z'
'-x+1/2, -y, z+1/2'
'-x, y+1/2, -z+1/2'
'x+1/2, -y+1/2, -z'

loop_
_atom_site_label
_atom_site_type_symbol
_atom_site_fract_x
_atom_site_fract_y
_atom_site_fract_z
_atom_site_U_iso_or_equiv
_atom_site_adp_type
_atom_site_occupancy
_atom_site_symmetry_multiplicity
_atom_site_calc_flag
_atom_site_refinement_flags
Br1 Br 1.07454(5) 0.55705(5) 0.805922(12) 0.04552(11) Uani 1 1 d .
O1 O 0.2998(3) 0.9517(3) 0.56485(8) 0.0359(5) Uani 1 1 d .
H1 H 0.2781 1.0448 0.5757 0.054 Uiso 1 1 calc R
O2 O 0.2315(3) 0.2726(3) 0.59289(10) 0.0438(6) Uani 1 1 d .
O3 O -0.0465(3) 0.3862(3) 0.58071(11) 0.0550(7) Uani 1 1 d .
C1 C 0.2040(4) 0.6791(3) 0.57789(11) 0.0262(6) Uani 1 1 d .
H1A H 0.0773 0.7024 0.5647 0.031 Uiso 1 1 calc R
C2 C 0.2733(4) 0.8344(3) 0.60166(11) 0.0288(6) Uani 1 1 d .
H2 H 0.1720 0.8748 0.6231 0.035 Uiso 1 1 calc R
C3 C 0.4482(4) 0.8106(3) 0.63206(10) 0.0287(6) Uani 1 1 d .
H3 H 0.4680 0.9133 0.6504 0.034 Uiso 1 1 calc R
C4 C 0.4073(4) 0.6742(3) 0.66934(9) 0.0259(5) Uani 1 1 d .
H4 H 0.3019 0.7133 0.6897 0.031 Uiso 1 1 calc R
C5 C 0.1801(3) 0.5476(4) 0.61738(10) 0.0282(6) Uani 1 1 d .
H5 H 0.0762 0.5826 0.6388 0.034 Uiso 1 1 calc R
C6 C 0.6235(4) 0.7786(3) 0.60473(11) 0.0318(7) Uani 1 1 d .
H6 H 0.7346 0.8202 0.6185 0.038 Uiso 1 1 calc R
C7 C 0.6445(4) 0.6995(4) 0.56368(12) 0.0335(7) Uani 1 1 d .
H7 H 0.7697 0.6890 0.5531 0.040 Uiso 1 1 calc R
C8 C 0.5054(4) 0.6265(4) 0.53250(10) 0.0311(6) Uani 1 1 d .
H8 H 0.5532 0.5774 0.5044 0.037 Uiso 1 1 calc R
C9 C 0.3213(4) 0.6185(3) 0.53757(11) 0.0291(6) Uani 1 1 d .
H9 H 0.2557 0.5675 0.5122 0.035 Uiso 1 1 calc R
C10 C 0.5700(4) 0.6418(3) 0.70246(9) 0.0263(5) Uani 1 1 d .
C11 C 0.7152(4) 0.5371(3) 0.69055(10) 0.0303(6) Uani 1 1 d .
H11 H 0.7122 0.4820 0.6608 0.036 Uiso 1 1 calc R
C12 C 0.8636(4) 0.5117(4) 0.72116(11) 0.0335(6) Uani 1 1 d .
H12 H 0.9622 0.4406 0.7125 0.040 Uiso 1 1 calc R
C13 C 0.8665(4) 0.5912(4) 0.76464(10) 0.0317(6) Uani 1 1 d .
C14 C 0.7245(4) 0.6931(4) 0.77817(11) 0.0365(7) Uani 1 1 d .
H14 H 0.7264 0.7450 0.8084 0.044 Uiso 1 1 calc R
C15 C 0.5781(4) 0.7185(4) 0.74654(10) 0.0331(6) Uani 1 1 d .
H15 H 0.4806 0.7906 0.7553 0.040 Uiso 1 1 calc R
C16 C 0.1264(4) 0.3855(3) 0.59546(10) 0.0282(6) Uani 1 1 d .
C17 C -0.1147(5) 0.2402(6) 0.55672(19) 0.0711(14) Uani 1 1 d .
H17A H -0.1040 0.2529 0.5217 0.085 Uiso 1 1 calc R
H17B H -0.0393 0.1452 0.5665 0.085 Uiso 1 1 calc R
C18 C -0.3090(5) 0.2155(4) 0.56998(15) 0.0477(9) Uani 1 1 d .
H18A H -0.3175 0.1959 0.6044 0.072 Uiso 1 1 calc R
H18B H -0.3588 0.1217 0.5527 0.072 Uiso 1 1 calc R
H18C H -0.3814 0.3122 0.5617 0.072 Uiso 1 1 calc R
N1 N 0.3456(3) 0.5238(3) 0.64680(8) 0.0265(5) Uani 1 1 d .
H1B H 0.4253 0.4810 0.6276 0.032 Uiso 1 1 d R

loop_
_atom_site_aniso_label
_atom_site_aniso_U_11
_atom_site_aniso_U_22
_atom_site_aniso_U_33
_atom_site_aniso_U_23
_atom_site_aniso_U_13
_atom_site_aniso_U_12
Br1 0.04194(16) 0.0587(2) 0.03592(17) 0.00674(17) -0.01069(14) -0.00215(16)
O1 0.0428(11) 0.0203(9) 0.0447(12) 0.0034(10) -0.0124(9) 0.0001(9)
O2 0.0463(13) 0.0227(10) 0.0624(17) -0.0061(11) -0.0116(12) 0.0014(9)
O3 0.0240(11) 0.0471(13) 0.094(2) -0.0386(14) -0.0062(12) -0.0005(9)
C1 0.0201(11) 0.0229(13) 0.0355(15) -0.0010(12) -0.0048(11) 0.0011(10)
C2 0.0303(13) 0.0206(12) 0.0356(16) -0.0038(12) -0.0019(12) 0.0032(11)
C3 0.0323(14) 0.0216(13) 0.0322(14) -0.0046(11) -0.0066(12) -0.0039(11)
C4 0.0297(13) 0.0255(13) 0.0226(13) -0.0061(11) 0.0002(11) -0.0012(11)
C5 0.0224(12) 0.0270(13) 0.0354(15) -0.0037(13) 0.0037(10) -0.0024(11)
C6 0.0249(13) 0.0308(15) 0.0396(17) 0.0122(14) -0.0064(12) -0.0092(11)
C7 0.0251(13) 0.0389(17) 0.0366(16) 0.0140(14) 0.0059(12) 0.0034(12)
C8 0.0448(16) 0.0249(14) 0.0235(14) 0.0056(12) 0.0052(12) 0.0053(12)
C9 0.0401(16) 0.0226(13) 0.0246(14) 0.0013(12) -0.0052(12) -0.0033(11)
C10 0.0303(12) 0.0243(12) 0.0243(13) -0.0007(10) 0.0021(11) -0.0049(11)
C11 0.0358(13) 0.0315(14) 0.0235(13) -0.0045(13) 0.0027(11) 0.0016(12)
C12 0.0350(15) 0.0355(15) 0.0301(15) 0.0021(13) 0.0007(12) 0.0041(12)
C13 0.0310(13) 0.0344(16) 0.0296(15) 0.0063(12) -0.0030(11) -0.0048(11)
C14 0.0402(16) 0.0431(17) 0.0262(15) -0.0114(14) 0.0002(12) -0.0023(14)
C15 0.0331(13) 0.0362(15) 0.0299(14) -0.0073(12) 0.0006(13) 0.0053(13)
C16 0.0259(13) 0.0277(14) 0.0311(15) 0.0010(12) 0.0051(11) -0.0070(10)
C17 0.037(2) 0.067(3) 0.109(4) -0.059(3) 0.002(2) -0.0155(18)
C18 0.054(2) 0.0350(18) 0.054(2) -0.0015(17) -0.0071(17) -0.0095(15)
N1 0.0301(11) 0.0245(12) 0.0249(11) -0.0030(9) 0.0010(9) -0.0046(9)

loop_
_atom_type_symbol
_atom_type_description
_atom_type_scat_dispersion_real
_atom_type_scat_dispersion_imag
_atom_type_scat_source
C C 0.0033 0.0016 'International Tables Vol C Tables 4.2.6.8 and 6.1.1.4'
H H 0.0000 0.0000 'International Tables Vol C Tables 4.2.6.8 and 6.1.1.4'
Br Br -0.2901 2.4595 'International Tables Vol C Tables 4.2.6.8 and 6.1.1.4'
N N 0.0061 0.0033 'International Tables Vol C Tables 4.2.6.8 and 6.1.1.4'
O O 0.0106 0.0060 'International Tables Vol C Tables 4.2.6.8 and 6.1.1.4'

loop_
_geom_angle_atom_site_label_1
_geom_angle_atom_site_label_2
_geom_angle_atom_site_label_3
_geom_angle
C2 O1 H1 109.5
C16 O3 C17 117.3(3)
C9 C1 C2 115.3(2)
C9 C1 C5 111.4(2)
C2 C1 C5 108.1(2)
C9 C1 H1A 107.2
C2 C1 H1A 107.2
C5 C1 H1A 107.2
O1 C2 C1 107.3(2)
O1 C2 C3 112.3(2)
C1 C2 C3 113.7(2)
O1 C2 H2 107.8
C1 C2 H2 107.8
C3 C2 H2 107.8
C6 C3 C2 115.3(2)
C6 C3 C4 111.9(2)
C2 C3 C4 108.1(2)
C6 C3 H3 107.1
C2 C3 H3 107.1
C4 C3 H3 107.1
N1 C4 C10 110.4(2)
N1 C4 C3 112.3(2)
C10 C4 C3 113.0(2)
N1 C4 H4 106.9
C10 C4 H4 106.9
C3 C4 H4 106.9
N1 C5 C16 108.4(2)
N1 C5 C1 113.9(2)
C16 C5 C1 110.7(2)
N1 C5 H5 107.9
C16 C5 H5 107.9
C1 C5 H5 107.9
C7 C6 C3 128.6(3)
C7 C6 H6 115.7
C3 C6 H6 115.7
C6 C7 C8 130.0(3)
C6 C7 H7 115.0
C8 C7 H7 115.0
C9 C8 C7 129.6(3)
C9 C8 H8 115.2
C7 C8 H8 115.2
C8 C9 C1 128.5(3)
C8 C9 H9 115.7
C1 C9 H9 115.7
C15 C10 C11 117.7(3)
C15 C10 C4 119.7(3)
C11 C10 C4 122.6(2)
C12 C11 C10 121.4(3)
C12 C11 H11 119.3
C10 C11 H11 119.3
C11 C12 C13 119.0(3)
C11 C12 H12 120.5
C13 C12 H12 120.5
C14 C13 C12 121.4(3)
C14 C13 Br1 120.2(2)
C12 C13 Br1 118.4(2)
C13 C14 C15 118.5(3)
C13 C14 H14 120.8
C15 C14 H14 120.8
C10 C15 C14 121.9(3)
C10 C15 H15 119.0
C14 C15 H15 119.0
O2 C16 O3 125.5(3)
O2 C16 C5 123.2(3)
O3 C16 C5 111.4(2)
C18 C17 O3 108.5(3)
C18 C17 H17A 110.0
O3 C17 H17A 110.0
C18 C17 H17B 110.0
O3 C17 H17B 110.0
H17A C17 H17B 108.4
C17 C18 H18A 109.5
C17 C18 H18B 109.5
H18A C18 H18B 109.5
C17 C18 H18C 109.5
H18A C18 H18C 109.5
H18B C18 H18C 109.5
C5 N1 C4 112.1(2)
C5 N1 H1B 104.1
C4 N1 H1B 114.7

loop_
_geom_bond_atom_site_label_1
_geom_bond_atom_site_label_2
_geom_bond_distance
Br1 C13 1.909(3)
O1 C2 1.427(4)
O1 H1 0.8400
O2 C16 1.200(4)
O3 C16 1.308(4)
O3 C17 1.463(4)
C1 C9 1.495(4)
C1 C2 1.527(4)
C1 C5 1.559(4)
C1 H1A 1.0000
C2 C3 1.530(4)
C2 H2 1.0000
C3 C6 1.496(4)
C3 C4 1.563(4)
C3 H3 1.0000
C4 N1 1.461(3)
C4 C10 1.515(4)
C4 H4 1.0000
C5 N1 1.459(3)
C5 C16 1.521(4)
C5 H5 1.0000
C6 C7 1.331(5)
C6 H6 0.9500
C7 C8 1.457(5)
C7 H7 0.9500
C8 C9 1.330(4)
C8 H8 0.9500
C9 H9 0.9500
C10 C15 1.389(4)
C10 C11 1.394(4)
C11 C12 1.383(4)
C11 H11 0.9500
C12 C13 1.384(4)
C12 H12 0.9500
C13 C14 1.374(4)
C14 C15 1.391(4)
C14 H14 0.9500
C15 H15 0.9500
C17 C18 1.458(5)
C17 H17A 0.9900
C17 H17B 0.9900
C18 H18A 0.9800
C18 H18B 0.9800
C18 H18C 0.9800
N1 H1B 0.8602

loop_
_geom_hbond_atom_site_label_D
_geom_hbond_atom_site_label_H
_geom_hbond_atom_site_label_A
_geom_hbond_distance_DH
_geom_hbond_distance_HA
_geom_hbond_distance_DA
_geom_hbond_angle_DHA
_geom_hbond_site_symmetry_A
O1 H1 O2 0.84 1.97 2.805(3) 172.8 1_565

loop_
_geom_torsion_atom_site_label_1
_geom_torsion_atom_site_label_2
_geom_torsion_atom_site_label_3
_geom_torsion_atom_site_label_4
_geom_torsion
C9 C1 C2 O1 52.9(3)
C5 C1 C2 O1 178.2(2)
C9 C1 C2 C3 -72.0(3)
C5 C1 C2 C3 53.4(3)
O1 C2 C3 C6 -51.1(3)
C1 C2 C3 C6 71.0(3)
O1 C2 C3 C4 -177.2(2)
C1 C2 C3 C4 -55.0(3)
C6 C3 C4 N1 -72.5(3)
C2 C3 C4 N1 55.5(3)
C6 C3 C4 C10 53.2(3)
C2 C3 C4 C10 -178.8(2)
C9 C1 C5 N1 74.7(3)
C2 C1 C5 N1 -52.9(3)
C9 C1 C5 C16 -47.7(3)
C2 C1 C5 C16 -175.4(2)
C2 C3 C6 C7 -33.0(4)
C4 C3 C6 C7 91.0(4)
C3 C6 C7 C8 2.5(5)
C6 C7 C8 C9 -1.1(6)
C7 C8 C9 C1 -1.8(6)
C2 C1 C9 C8 34.3(4)
C5 C1 C9 C8 -89.4(4)
N1 C4 C10 C15 -138.7(3)
C3 C4 C10 C15 94.6(3)
N1 C4 C10 C11 41.6(3)
C3 C4 C10 C11 -85.2(3)
C15 C10 C11 C12 -0.8(4)
C4 C10 C11 C12 178.9(3)
C10 C11 C12 C13 0.5(4)
C11 C12 C13 C14 0.7(5)
C11 C12 C13 Br1 -179.0(2)
C12 C13 C14 C15 -1.6(5)
Br1 C13 C14 C15 178.1(2)
C11 C10 C15 C14 -0.1(4)
C4 C10 C15 C14 -179.9(3)
C13 C14 C15 C10 1.3(5)
C17 O3 C16 O2 -3.5(5)
C17 O3 C16 C5 177.2(3)
N1 C5 C16 O2 -18.1(4)
C1 C5 C16 O2 107.5(3)
N1 C5 C16 O3 161.2(3)
C1 C5 C16 O3 -73.2(3)
C16 O3 C17 C18 143.9(4)
C16 C5 N1 C4 180.0(2)
C1 C5 N1 C4 56.3(3)
C10 C4 N1 C5 175.7(2)
C3 C4 N1 C5 -57.2(3)
